data_1508746
loop_
_publ_author_name
'Liu, Xiaoxi'
'McCormack, Michael P.'
'Waters, Stephen P.'

_publ_section_title
;
 An aza-Prins cyclization approach to functionalized indolizidines from
 2-allylpyrrolidines.
;
_journal_issue 21
_journal_name_full 'Organic letters'
_journal_page_first 5574
_journal_page_last 5577
_journal_paper_doi 10.1021/ol302693u
_journal_volume 14
_journal_year 2012
_chemical_formula_sum 'C27 H25 F3 N2 O6'
_chemical_formula_weight 530.49
_chemical_name_systematic
; 
 ? 
;
_space_group_IT_number 14
_symmetry_cell_setting monoclinic
_symmetry_space_group_name_Hall '-P 2yn'
_symmetry_space_group_name_H-M 'P 1 21/n 1'
_atom_sites_solution_hydrogens geom
_atom_sites_solution_primary direct
_atom_sites_solution_secondary difmap
_audit_creation_method SHELXL-97
_cell_angle_alpha 90.00
_cell_angle_beta 106.3500(10)
_cell_angle_gamma 90.00
_cell_formula_units_Z 4
_cell_length_a 8.1975(6)
_cell_length_b 34.482(3)
_cell_length_c 8.9646(7)
_cell_measurement_reflns_used 4518
_cell_measurement_temperature 125(2)
_cell_measurement_theta_max 28.36
_cell_measurement_theta_min 2.36
_cell_volume 2431.5(3)
_computing_structure_refinement 'SHELXL-97 (Sheldrick, 2008)'
_computing_structure_solution 'SHELXS-97 (Sheldrick, 2008)'
_diffrn_ambient_temperature 125(2)
_diffrn_measured_fraction_theta_full 0.995
_diffrn_measured_fraction_theta_max 0.995
_diffrn_radiation_monochromator graphite
_diffrn_radiation_source 'fine-focus sealed tube'
_diffrn_radiation_type MoK\a
_diffrn_radiation_wavelength 0.71073
_diffrn_reflns_av_R_equivalents 0.0000
_diffrn_reflns_av_sigmaI/netI 0.0428
_diffrn_reflns_limit_h_max 10
_diffrn_reflns_limit_h_min -10
_diffrn_reflns_limit_k_max 46
_diffrn_reflns_limit_k_min 0
_diffrn_reflns_limit_l_max 11
_diffrn_reflns_limit_l_min 0
_diffrn_reflns_number 6021
_diffrn_reflns_theta_full 28.36
_diffrn_reflns_theta_max 28.36
_diffrn_reflns_theta_min 2.36
_exptl_absorpt_coefficient_mu 0.118
_exptl_absorpt_correction_T_max 0.9895
_exptl_absorpt_correction_T_min 0.9860
_exptl_absorpt_correction_type empirical
_exptl_absorpt_process_details SADABS
_exptl_crystal_colour colorless
_exptl_crystal_density_diffrn 1.449
_exptl_crystal_density_method 'not measured'
_exptl_crystal_description block
_exptl_crystal_F_000 1104
_exptl_crystal_size_max 0.12
_exptl_crystal_size_mid 0.11
_exptl_crystal_size_min 0.09
_refine_diff_density_max 0.374
_refine_diff_density_min -0.500
_refine_diff_density_rms 0.054
_refine_ls_extinction_method none
_refine_ls_goodness_of_fit_ref 1.022
_refine_ls_hydrogen_treatment mixed
_refine_ls_matrix_type full
_refine_ls_number_parameters 349
_refine_ls_number_reflns 6021
_refine_ls_number_restraints 0
_refine_ls_restrained_S_all 1.022
_refine_ls_R_factor_all 0.0907
_refine_ls_R_factor_gt 0.0555
_refine_ls_shift/su_max 0.000
_refine_ls_shift/su_mean 0.000
_refine_ls_structure_factor_coef Fsqd
_refine_ls_weighting_details 'calc w=1/[\s^2^(Fo^2^)+(0.0513P)^2^+1.9263P] where P=(Fo^2^+2Fc^2^)/3'
_refine_ls_weighting_scheme calc
_refine_ls_wR_factor_gt 0.1215
_refine_ls_wR_factor_ref 0.1383
_reflns_number_gt 4138
_reflns_number_total 6021
_reflns_threshold_expression >2sigma(I)
_cod_data_source_file ol302693u_si_002.cif
_cod_data_source_block xl280_0m
_cod_depositor_comments
;
The following automatic conversions were performed:

'_symmetry_cell_setting' value 'Monoclinic' changed to 'monoclinic'
according to /home/saulius/struct/CIF-dictionaries/cif_core.dic
dictionary named 'cif_core.dic' version 2.4.2 from 2011-04-26.

Automatic conversion script
Id: cif_fix_values 1891 2012-01-12 08:04:46Z andrius 
;
_cod_original_sg_symbol_H-M P2(1)/n
_cod_database_code 1508746

loop_
_symmetry_equiv_pos_as_xyz
'x, y, z'
'-x+1/2, y+1/2, -z+1/2'
'-x, -y, -z'
'x-1/2, -y-1/2, z-1/2'

loop_
_atom_site_label
_atom_site_type_symbol
_atom_site_fract_x
_atom_site_fract_y
_atom_site_fract_z
_atom_site_U_iso_or_equiv
_atom_site_adp_type
_atom_site_occupancy
_atom_site_symmetry_multiplicity
_atom_site_calc_flag
_atom_site_refinement_flags
O1 O 0.91688(16) 0.24294(4) 0.68363(15) 0.0217(3) Uani 1 1 d .
O6 O 1.17528(17) 0.23050(4) 0.46666(16) 0.0236(3) Uani 1 1 d .
O5 O 1.11678(16) 0.17115(4) 0.54226(16) 0.0222(3) Uani 1 1 d .
O2 O 0.83549(19) 0.20525(4) 0.86676(15) 0.0274(3) Uani 1 1 d .
N1 N 0.78153(18) 0.18043(4) 0.45296(17) 0.0170(3) Uani 1 1 d .
O3 O 1.10938(19) 0.16230(5) 0.21991(17) 0.0327(4) Uani 1 1 d .
C51 C 1.0745(2) 0.20526(5) 0.4738(2) 0.0181(4) Uani 1 1 d .
N2 N 0.8450(2) 0.13905(5) 0.08331(19) 0.0293(4) Uani 1 1 d .
C5 C 0.8821(2) 0.20886(5) 0.3939(2) 0.0165(4) Uani 1 1 d .
C11 C 0.8761(2) 0.20463(6) 0.7247(2) 0.0204(4) Uani 1 1 d .
H11A H 0.9746 0.1869 0.7325 0.024 Uiso 1 1 calc R
C4 C 0.8247(2) 0.25127(5) 0.4045(2) 0.0184(4) Uani 1 1 d .
H4A H 0.9182 0.2692 0.4017 0.022 Uiso 1 1 calc R
H4B H 0.7260 0.2572 0.3145 0.022 Uiso 1 1 calc R
C8 C 0.6408(2) 0.16452(5) 0.3266(2) 0.0202(4) Uani 1 1 d .
H8A H 0.5310 0.1748 0.3382 0.024 Uiso 1 1 calc R
O4 O 0.5563(2) 0.13735(5) -0.04409(18) 0.0441(4) Uani 1 1 d .
C3 C 0.7761(2) 0.25708(5) 0.5551(2) 0.0203(4) Uani 1 1 d .
H3A H 0.7495 0.2849 0.5700 0.024 Uiso 1 1 calc R
C1 C 0.7255(2) 0.19236(5) 0.5882(2) 0.0182(4) Uani 1 1 d .
H1A H 0.6567 0.1716 0.6197 0.022 Uiso 1 1 calc R
C6 C 0.8495(2) 0.19718(5) 0.2216(2) 0.0197(4) Uani 1 1 d .
H6A H 0.8559 0.2207 0.1582 0.024 Uiso 1 1 calc R
C2 C 0.6282(2) 0.23076(6) 0.5574(2) 0.0216(4) Uani 1 1 d .
H2A H 0.5389 0.2307 0.4566 0.026 Uiso 1 1 calc R
H2B H 0.5776 0.2376 0.6421 0.026 Uiso 1 1 calc R
C81 C 0.6372(3) 0.12050(6) 0.3349(2) 0.0254(4) Uani 1 1 d .
C9 C 0.9561(3) 0.16480(6) 0.1813(2) 0.0238(4) Uani 1 1 d .
C7 C 0.6691(2) 0.18118(5) 0.1731(2) 0.0221(4) Uani 1 1 d .
H7A H 0.5842 0.2018 0.1270 0.026 Uiso 1 1 calc R
C512 C 1.2983(3) 0.16170(7) 0.5918(3) 0.0346(5) Uani 1 1 d .
H51A H 1.3508 0.1717 0.6980 0.042 Uiso 1 1 calc R
H51B H 1.3565 0.1738 0.5206 0.042 Uiso 1 1 calc R
C86 C 0.7807(3) 0.09928(6) 0.4106(3) 0.0307(5) Uani 1 1 d .
H86A H 0.8825 0.1124 0.4634 0.037 Uiso 1 1 calc R
C10 C 0.6746(3) 0.15042(6) 0.0555(2) 0.0301(5) Uani 1 1 d .
C85 C 0.7764(3) 0.05903(7) 0.4097(3) 0.0426(6) Uani 1 1 d .
H85A H 0.8752 0.0447 0.4615 0.051 Uiso 1 1 calc R
C82 C 0.4873(3) 0.10074(7) 0.2609(3) 0.0381(6) Uani 1 1 d .
H82A H 0.3876 0.1149 0.2109 0.046 Uiso 1 1 calc R
C21 C 0.8974(4) 0.10664(7) 0.0073(3) 0.0432(6) Uani 1 1 d .
C513 C 1.3154(3) 0.11919(7) 0.5892(4) 0.0483(7) Uani 1 1 d .
H51C H 1.4361 0.1122 0.6220 0.072 Uiso 1 1 calc R
H51D H 1.2635 0.1096 0.4836 0.072 Uiso 1 1 calc R
H51E H 1.2579 0.1075 0.6604 0.072 Uiso 1 1 calc R
C84 C 0.6290(4) 0.03971(7) 0.3336(4) 0.0517(7) Uani 1 1 d .
C83 C 0.4835(3) 0.06054(7) 0.2600(4) 0.0540(8) Uani 1 1 d .
H83A H 0.3815 0.0473 0.2090 0.065 Uiso 1 1 calc R
C22 C 0.8059(4) 0.07242(8) -0.0059(3) 0.0597(9) Uani 1 1 d .
H22A H 0.7108 0.0705 0.0345 0.072 Uiso 1 1 calc R
C23 C 0.8560(6) 0.04113(10) -0.0793(5) 0.0894(14) Uani 1 1 d .
H23A H 0.7934 0.0176 -0.0909 0.107 Uiso 1 1 calc R
C24 C 0.9956(8) 0.04371(12) -0.1357(4) 0.1066(19) Uani 1 1 d .
H24A H 1.0288 0.0220 -0.1856 0.128 Uiso 1 1 calc R
C25 C 1.0866(7) 0.07742(12) -0.1202(4) 0.0958(16) Uani 1 1 d .
H25A H 1.1837 0.0788 -0.1579 0.115 Uiso 1 1 calc R
C26 C 1.0384(5) 0.10996(9) -0.0493(3) 0.0621(9) Uani 1 1 d .
H26A H 1.1001 0.1336 -0.0401 0.075 Uiso 1 1 calc R
C12 C 0.6256(5) -0.00374(9) 0.3243(6) 0.0795(12) Uani 1 1 d .
H1 H 0.770(4) 0.2281(9) 0.869(3) 0.059(9) Uiso 1 1 d .
F1 F 0.4849(3) -0.01884(5) 0.3519(3) 0.0985(8) Uani 1 1 d .
F2 F 0.7572(3) -0.02021(5) 0.4231(4) 0.1181(11) Uani 1 1 d .
F3 F 0.6232(4) -0.01641(6) 0.1832(4) 0.1140(10) Uani 1 1 d .

loop_
_atom_site_aniso_label
_atom_site_aniso_U_11
_atom_site_aniso_U_22
_atom_site_aniso_U_33
_atom_site_aniso_U_23
_atom_site_aniso_U_13
_atom_site_aniso_U_12
O1 0.0224(7) 0.0252(7) 0.0147(6) -0.0001(5) 0.0009(5) -0.0025(5)
O6 0.0195(7) 0.0263(7) 0.0250(7) 0.0018(6) 0.0060(6) -0.0042(6)
O5 0.0170(6) 0.0239(7) 0.0249(7) 0.0063(6) 0.0046(5) 0.0029(5)
O2 0.0361(8) 0.0323(8) 0.0151(7) 0.0028(6) 0.0092(6) 0.0046(7)
N1 0.0157(7) 0.0200(8) 0.0144(7) 0.0005(6) 0.0031(6) -0.0033(6)
O3 0.0324(8) 0.0410(9) 0.0280(8) 0.0021(7) 0.0141(7) 0.0090(7)
C51 0.0191(9) 0.0217(9) 0.0136(8) 0.0006(7) 0.0049(7) 0.0006(7)
N2 0.0445(11) 0.0252(9) 0.0161(8) -0.0024(7) 0.0051(8) 0.0087(8)
C5 0.0162(8) 0.0194(9) 0.0127(8) 0.0009(7) 0.0023(7) -0.0012(7)
C11 0.0218(9) 0.0230(10) 0.0166(9) 0.0016(7) 0.0061(7) 0.0012(7)
C4 0.0193(9) 0.0188(9) 0.0153(9) 0.0011(7) 0.0022(7) 0.0000(7)
C8 0.0167(9) 0.0211(9) 0.0194(9) -0.0017(7) -0.0005(7) -0.0012(7)
O4 0.0545(11) 0.0389(9) 0.0251(8) -0.0099(7) -0.0115(8) 0.0010(8)
C3 0.0220(9) 0.0204(9) 0.0164(9) -0.0004(7) 0.0019(7) 0.0031(7)
C1 0.0159(8) 0.0238(9) 0.0158(9) 0.0028(7) 0.0057(7) -0.0013(7)
C6 0.0250(10) 0.0208(9) 0.0128(9) 0.0012(7) 0.0046(7) 0.0025(7)
C2 0.0206(9) 0.0267(10) 0.0173(9) -0.0004(7) 0.0049(7) 0.0026(8)
C81 0.0255(10) 0.0220(10) 0.0260(10) -0.0004(8) 0.0030(8) -0.0022(8)
C9 0.0344(11) 0.0247(10) 0.0140(9) 0.0032(7) 0.0097(8) 0.0051(8)
C7 0.0258(10) 0.0207(9) 0.0160(9) 0.0000(7) -0.0002(8) 0.0016(8)
C512 0.0175(10) 0.0363(12) 0.0448(14) 0.0056(10) 0.0002(9) 0.0051(9)
C86 0.0280(11) 0.0227(10) 0.0368(12) 0.0030(9) 0.0016(9) -0.0022(8)
C10 0.0418(12) 0.0264(11) 0.0167(10) 0.0002(8) -0.0004(9) 0.0020(9)
C85 0.0394(13) 0.0244(12) 0.0578(16) 0.0066(11) 0.0034(12) 0.0006(10)
C82 0.0294(12) 0.0265(11) 0.0500(15) -0.0034(10) -0.0026(10) -0.0045(9)
C21 0.0739(18) 0.0323(13) 0.0193(11) -0.0037(9) 0.0063(11) 0.0199(12)
C513 0.0332(13) 0.0370(14) 0.076(2) 0.0118(13) 0.0174(13) 0.0122(11)
C84 0.0466(15) 0.0234(12) 0.078(2) 0.0008(12) 0.0055(14) -0.0071(11)
C83 0.0405(15) 0.0290(13) 0.081(2) -0.0079(13) -0.0009(14) -0.0148(11)
C22 0.079(2) 0.0345(15) 0.0505(17) -0.0177(12) -0.0074(15) 0.0140(14)
C23 0.128(4) 0.0429(19) 0.073(2) -0.0321(17) -0.012(2) 0.027(2)
C24 0.195(5) 0.063(3) 0.056(2) -0.0181(18) 0.027(3) 0.067(3)
C25 0.179(5) 0.071(3) 0.059(2) 0.0114(19) 0.068(3) 0.068(3)
C26 0.113(3) 0.0483(17) 0.0385(15) 0.0103(12) 0.0430(17) 0.0340(17)
C12 0.065(2) 0.0266(15) 0.131(4) 0.0024(19) 0.001(2) -0.0121(14)
F1 0.0876(15) 0.0327(9) 0.166(2) 0.0049(12) 0.0205(15) -0.0251(10)
F2 0.0884(16) 0.0243(9) 0.204(3) 0.0202(12) -0.0198(17) -0.0009(9)
F3 0.140(2) 0.0373(11) 0.159(3) -0.0348(14) 0.034(2) -0.0059(12)

loop_
_atom_type_symbol
_atom_type_description
_atom_type_scat_dispersion_real
_atom_type_scat_dispersion_imag
_atom_type_scat_source
C C 0.0033 0.0016 'International Tables Vol C Tables 4.2.6.8 and 6.1.1.4'
H H 0.0000 0.0000 'International Tables Vol C Tables 4.2.6.8 and 6.1.1.4'
N N 0.0061 0.0033 'International Tables Vol C Tables 4.2.6.8 and 6.1.1.4'
F F 0.0171 0.0103 'International Tables Vol C Tables 4.2.6.8 and 6.1.1.4'
O O 0.0106 0.0060 'International Tables Vol C Tables 4.2.6.8 and 6.1.1.4'

loop_
_geom_angle_atom_site_label_1
_geom_angle_atom_site_label_2
_geom_angle_atom_site_label_3
_geom_angle
C11 O1 C3 108.60(13)
C51 O5 C512 116.62(15)
C1 N1 C5 116.55(14)
C1 N1 C8 112.23(14)
C5 N1 C8 111.56(14)
O6 C51 O5 124.53(17)
O6 C51 C5 122.67(16)
O5 C51 C5 112.69(15)
C9 N2 C10 112.05(16)
C9 N2 C21 124.4(2)
C10 N2 C21 123.27(19)
N1 C5 C51 112.48(14)
N1 C5 C6 103.25(14)
C51 C5 C6 108.07(14)
N1 C5 C4 113.33(14)
C51 C5 C4 109.66(14)
C6 C5 C4 109.74(14)
O2 C11 O1 110.50(15)
O2 C11 C1 112.66(15)
O1 C11 C1 104.03(14)
C3 C4 C5 109.80(15)
N1 C8 C81 110.81(15)
N1 C8 C7 105.10(14)
C81 C8 C7 114.71(16)
O1 C3 C2 104.18(14)
O1 C3 C4 107.95(15)
C2 C3 C4 110.01(15)
N1 C1 C2 111.16(15)
N1 C1 C11 111.56(14)
C2 C1 C11 99.60(15)
C7 C6 C9 104.05(16)
C7 C6 C5 105.13(15)
C9 C6 C5 118.58(15)
C3 C2 C1 98.17(14)
C86 C81 C82 119.01(19)
C86 C81 C8 121.64(18)
C82 C81 C8 119.32(18)
O3 C9 N2 125.28(19)
O3 C9 C6 127.19(19)
N2 C9 C6 107.45(17)
C10 C7 C6 103.73(17)
C10 C7 C8 113.45(16)
C6 C7 C8 104.72(14)
O5 C512 C513 108.03(18)
C85 C86 C81 120.5(2)
O4 C10 N2 125.4(2)
O4 C10 C7 127.3(2)
N2 C10 C7 107.26(17)
C84 C85 C86 120.2(2)
C83 C82 C81 120.4(2)
C22 C21 C26 121.6(2)
C22 C21 N2 118.4(3)
C26 C21 N2 120.0(2)
C85 C84 C83 120.0(2)
C85 C84 C12 120.6(3)
C83 C84 C12 119.3(3)
C82 C83 C84 119.9(2)
C23 C22 C21 118.5(4)
C24 C23 C22 120.8(4)
C25 C24 C23 120.2(3)
C24 C25 C26 120.8(4)
C21 C26 C25 118.0(4)
F2 C12 F3 106.7(4)
F2 C12 F1 106.9(3)
F3 C12 F1 105.2(3)
F2 C12 C84 113.2(3)
F3 C12 C84 112.0(3)
F1 C12 C84 112.2(3)

loop_
_geom_bond_atom_site_label_1
_geom_bond_atom_site_label_2
_geom_bond_distance
O1 C11 1.436(2)
O1 C3 1.466(2)
O6 C51 1.214(2)
O5 C51 1.327(2)
O5 C512 1.465(2)
O2 C11 1.404(2)
N1 C1 1.471(2)
N1 C5 1.472(2)
N1 C8 1.476(2)
O3 C9 1.209(2)
C51 C5 1.543(2)
N2 C9 1.393(3)
N2 C10 1.404(3)
N2 C21 1.436(3)
C5 C6 1.545(2)
C5 C4 1.547(2)
C11 C1 1.533(3)
C4 C3 1.524(3)
C8 C81 1.520(3)
C8 C7 1.568(3)
O4 C10 1.205(3)
C3 C2 1.519(3)
C1 C2 1.530(3)
C6 C7 1.522(3)
C6 C9 1.523(3)
C81 C86 1.389(3)
C81 C82 1.399(3)
C7 C10 1.505(3)
C512 C513 1.473(3)
C86 C85 1.388(3)
C85 C84 1.380(3)
C82 C83 1.386(3)
C21 C22 1.386(4)
C21 C26 1.392(4)
C84 C83 1.390(4)
C84 C12 1.500(4)
C22 C23 1.385(4)
C23 C24 1.378(7)
C24 C25 1.367(7)
C25 C26 1.400(4)
C12 F2 1.316(4)
C12 F3 1.333(5)
C12 F1 1.350(4)

loop_
_geom_hbond_atom_site_label_D
_geom_hbond_atom_site_label_H
_geom_hbond_atom_site_label_A
_geom_hbond_distance_DH
_geom_hbond_distance_HA
_geom_hbond_distance_DA
_geom_hbond_angle_DHA
_geom_hbond_site_symmetry_A
O2 H1 O6 0.96(3) 1.95(3) 2.845(2) 156(3) 4_566

loop_
_geom_torsion_atom_site_label_1
_geom_torsion_atom_site_label_2
_geom_torsion_atom_site_label_3
_geom_torsion_atom_site_label_4
_geom_torsion
C512 O5 C51 O6 -9.2(3)
C512 O5 C51 C5 167.21(16)
C1 N1 C5 C51 88.90(18)
C8 N1 C5 C51 -140.38(15)
C1 N1 C5 C6 -154.84(14)
C8 N1 C5 C6 -24.13(18)
C1 N1 C5 C4 -36.2(2)
C8 N1 C5 C4 94.52(17)
O6 C51 C5 N1 -164.15(17)
O5 C51 C5 N1 19.3(2)
O6 C51 C5 C6 82.5(2)
O5 C51 C5 C6 -94.00(17)
O6 C51 C5 C4 -37.1(2)
O5 C51 C5 C4 146.41(15)
C3 O1 C11 O2 -107.10(16)
C3 O1 C11 C1 14.06(18)
N1 C5 C4 C3 38.3(2)
C51 C5 C4 C3 -88.28(17)
C6 C5 C4 C3 153.15(15)
C1 N1 C8 C81 -95.96(18)
C5 N1 C8 C81 131.14(16)
C1 N1 C8 C7 139.59(15)
C5 N1 C8 C7 6.69(19)
C11 O1 C3 C2 17.63(18)
C11 O1 C3 C4 -99.30(16)
C5 C4 C3 O1 51.59(19)
C5 C4 C3 C2 -61.49(19)
C5 N1 C1 C2 54.37(19)
C8 N1 C1 C2 -76.02(18)
C5 N1 C1 C11 -55.8(2)
C8 N1 C1 C11 173.79(15)
O2 C11 C1 N1 -162.62(15)
O1 C11 C1 N1 77.67(17)
O2 C11 C1 C2 79.97(18)
O1 C11 C1 C2 -39.74(17)
N1 C5 C6 C7 32.11(17)
C51 C5 C6 C7 151.46(15)
C4 C5 C6 C7 -89.00(17)
N1 C5 C6 C9 -83.59(19)
C51 C5 C6 C9 35.8(2)
C4 C5 C6 C9 155.30(16)
O1 C3 C2 C1 -41.44(16)
C4 C3 C2 C1 74.04(17)
N1 C1 C2 C3 -68.98(17)
C11 C1 C2 C3 48.73(16)
N1 C8 C81 C86 -22.2(3)
C7 C8 C81 C86 96.6(2)
N1 C8 C81 C82 159.59(19)
C7 C8 C81 C82 -81.6(2)
C10 N2 C9 O3 -177.77(19)
C21 N2 C9 O3 -3.3(3)
C10 N2 C9 C6 -0.9(2)
C21 N2 C9 C6 173.53(18)
C7 C6 C9 O3 -168.31(19)
C5 C6 C9 O3 -52.0(3)
C7 C6 C9 N2 14.95(19)
C5 C6 C9 N2 131.22(17)
C9 C6 C7 C10 -22.19(18)
C5 C6 C7 C10 -147.53(15)
C9 C6 C7 C8 97.01(16)
C5 C6 C7 C8 -28.34(18)
N1 C8 C7 C10 126.32(17)
C81 C8 C7 C10 4.4(2)
N1 C8 C7 C6 13.90(19)
C81 C8 C7 C6 -108.05(17)
C51 O5 C512 C513 -151.9(2)
C82 C81 C86 C85 1.5(4)
C8 C81 C86 C85 -176.7(2)
C9 N2 C10 O4 166.7(2)
C21 N2 C10 O4 -7.8(3)
C9 N2 C10 C7 -13.8(2)
C21 N2 C10 C7 171.60(19)
C6 C7 C10 O4 -158.2(2)
C8 C7 C10 O4 88.8(3)
C6 C7 C10 N2 22.4(2)
C8 C7 C10 N2 -90.6(2)
C81 C86 C85 C84 -0.2(4)
C86 C81 C82 C83 -1.6(4)
C8 C81 C82 C83 176.7(2)
C9 N2 C21 C22 141.8(2)
C10 N2 C21 C22 -44.3(3)
C9 N2 C21 C26 -37.4(3)
C10 N2 C21 C26 136.5(2)
C86 C85 C84 C83 -1.1(5)
C86 C85 C84 C12 176.6(3)
C81 C82 C83 C84 0.4(5)
C85 C84 C83 C82 1.0(5)
C12 C84 C83 C82 -176.7(3)
C26 C21 C22 C23 -0.9(4)
N2 C21 C22 C23 179.9(3)
C21 C22 C23 C24 1.1(5)
C22 C23 C24 C25 -0.2(6)
C23 C24 C25 C26 -1.0(6)
C22 C21 C26 C25 -0.3(4)
N2 C21 C26 C25 178.9(3)
C24 C25 C26 C21 1.2(5)
C85 C84 C12 F2 15.3(6)
C83 C84 C12 F2 -167.0(4)
C85 C84 C12 F3 -105.5(4)
C83 C84 C12 F3 72.2(4)
C85 C84 C12 F1 136.4(3)
C83 C84 C12 F1 -45.9(5)
